data_4072803
loop_
_publ_author_name
'Leung, Chung Wing'
'Zheng, Wenxu'
'Wang, Dexian'
'Ng, Siu Man'
'Yeung, Chi Hung'
'Zhou, Zhongyuan'
'Lin, Zhenyang'
'Lau, Chak Po'

_publ_section_title
;
 Catalytic H/D Exchange between Organic Compounds and D2O with
 TpRu(PPh3)(CH3CN)H (Tp = hydro(trispyrazolyl)borate). Reaction of
 TpRu(PPh3)(CH3CN)H with Water to Form Acetamido Complex
 TpRu(PPh3)(H2O)(NHC(O)CH3)
;
_journal_issue 8
_journal_name_full Organometallics
_journal_page_first 1924
_journal_paper_doi 10.1021/om061045x
_journal_volume 26
_journal_year 2007
_chemical_formula_sum 'C30 H32 B Cl2 N7 O2 P Ru'
_chemical_formula_weight 736.38
_chemical_name_systematic
; 
 TpRu(PPh3)(H2O)(NHC(O)CH3) 
;
_space_group_IT_number 14
_symmetry_cell_setting monoclinic
_symmetry_space_group_name_Hall '-P 2ybc'
_symmetry_space_group_name_H-M 'P 1 21/c 1'
_atom_sites_solution_hydrogens geom
_atom_sites_solution_primary direct
_atom_sites_solution_secondary difmap
_audit_creation_method SHELXL-97
_cell_angle_alpha 90.00
_cell_angle_beta 108.474(2)
_cell_angle_gamma 90.00
_cell_formula_units_Z 4
_cell_length_a 11.3769(17)
_cell_length_b 19.318(3)
_cell_length_c 15.830(2)
_cell_measurement_reflns_used 22382
_cell_measurement_temperature 294(2)
_cell_measurement_theta_max 27.5
_cell_measurement_theta_min 1
_cell_volume 3299.8(8)
_computing_cell_refinement 'Bruker SMART'
_computing_data_collection 'Bruker SMART'
_computing_data_reduction 'Bruker SHELXTL'
_computing_molecular_graphics 'Bruker SHELXTL'
_computing_publication_material 'Bruker SHELXTL'
_computing_structure_refinement 'SHELXL-97 (Sheldrick, 1997)'
_computing_structure_solution 'SHELXS-97 (Sheldrick, 1990)'
_diffrn_ambient_temperature 294(2)
_diffrn_measured_fraction_theta_full 0.998
_diffrn_measured_fraction_theta_max 0.998
_diffrn_measurement_device_type 'Bruker CCD Area Detector'
_diffrn_measurement_method 'phi and omega scans'
_diffrn_radiation_monochromator graphite
_diffrn_radiation_source 'fine-focus sealed tube'
_diffrn_radiation_type MoK\a
_diffrn_radiation_wavelength 0.71073
_diffrn_reflns_av_R_equivalents 0.0342
_diffrn_reflns_av_sigmaI/netI 0.0281
_diffrn_reflns_limit_h_max 14
_diffrn_reflns_limit_h_min -14
_diffrn_reflns_limit_k_max 25
_diffrn_reflns_limit_k_min -25
_diffrn_reflns_limit_l_max 20
_diffrn_reflns_limit_l_min -20
_diffrn_reflns_number 30427
_diffrn_reflns_theta_full 27.55
_diffrn_reflns_theta_max 27.55
_diffrn_reflns_theta_min 1.72
_exptl_absorpt_coefficient_mu 0.725
_exptl_absorpt_correction_T_max 0.7603
_exptl_absorpt_correction_T_min 0.7132
_exptl_absorpt_correction_type multi-scan
_exptl_absorpt_process_details 'SADABS; Sheldrick 1996'
_exptl_crystal_colour colorless
_exptl_crystal_density_diffrn 1.482
_exptl_crystal_density_method 'not measured'
_exptl_crystal_description block
_exptl_crystal_F_000 1500
_exptl_crystal_size_max 0.50
_exptl_crystal_size_mid 0.40
_exptl_crystal_size_min 0.40
_refine_diff_density_max 0.830
_refine_diff_density_min -0.476
_refine_diff_density_rms 0.068
_refine_ls_extinction_method none
_refine_ls_goodness_of_fit_ref 1.001
_refine_ls_hydrogen_treatment mixed
_refine_ls_matrix_type full
_refine_ls_number_parameters 425
_refine_ls_number_reflns 7608
_refine_ls_number_restraints 4
_refine_ls_restrained_S_all 1.003
_refine_ls_R_factor_all 0.0463
_refine_ls_R_factor_gt 0.0371
_refine_ls_shift/su_max 0.001
_refine_ls_shift/su_mean 0.000
_refine_ls_structure_factor_coef Fsqd
_refine_ls_weighting_details 'calc w=1/[\s^2^(Fo^2^)+(0.0640P)^2^+2.5246P] where P=(Fo^2^+2Fc^2^)/3'
_refine_ls_weighting_scheme calc
_refine_ls_wR_factor_gt 0.1030
_refine_ls_wR_factor_ref 0.1107
_reflns_number_gt 6410
_reflns_number_total 7608
_reflns_threshold_expression >2sigma(I)
_cod_data_source_file om061045xsi20061114_044244.cif
_cod_data_source_block
;
;
_cod_depositor_comments
;
The following automatic conversions were performed:

'_symmetry_cell_setting' value 'Monoclinic' changed to 'monoclinic'
according to /home/saulius/struct/CIF-dictionaries/cif_core.dic
dictionary named 'cif_core.dic' version 2.4.1 from 2010-06-29.

Automatic conversion script
Id: cif_fix_values 1715 2011-07-08 13:25:40Z adriana 

The following automatic conversions were performed:

'_exptl_absorpt_correction_type' value 'Multi-scans' was replaced
with the value 'multi-scan' as specified in the replacement file
'src/cod-tools/trunk/data/replacement-values/replacement_values.lst'.

Automatic conversion script
Id: cif_fix_values 5376 2017-05-30 11:51:03Z andrius 
;
_cod_original_cell_volume 3299.6(9)
_cod_original_sg_symbol_H-M P2(1)/c
_cod_database_code 4072803

loop_
_symmetry_equiv_pos_as_xyz
'x, y, z'
'-x, y+1/2, -z+1/2'
'-x, -y, -z'
'x, -y-1/2, z-1/2'

loop_
_atom_site_label
_atom_site_type_symbol
_atom_site_fract_x
_atom_site_fract_y
_atom_site_fract_z
_atom_site_U_iso_or_equiv
_atom_site_adp_type
_atom_site_occupancy
_atom_site_symmetry_multiplicity
_atom_site_calc_flag
_atom_site_refinement_flags
_atom_site_disorder_assembly
_atom_site_disorder_group
Ru1 Ru 0.355696(12) 0.147774(7) 0.393840(9) 0.03228(4) Uani 1 1 d . . .
P1 P 0.16422(4) 0.11247(2) 0.30511(3) 0.03543(11) Uani 1 1 d . . .
B1 B 0.4984(2) 0.28558(13) 0.37983(18) 0.0517(6) Uani 1 1 d . . .
H1B H 0.5472 0.3363 0.3733 0.062 Uiso 1 1 d . . .
O1W O 0.42951(12) 0.04590(7) 0.39406(9) 0.0437(3) Uani 1 1 d . . .
H1WA H 0.5132 0.0415 0.4172 0.052 Uiso 1 1 d . . .
H1WB H 0.3943 0.0275 0.4336 0.052 Uiso 1 1 d . . .
O1 O 0.34071(13) 0.00737(7) 0.51861(10) 0.0506(4) Uani 1 1 d . . .
N1 N 0.41178(14) 0.18136(9) 0.28556(11) 0.0442(4) Uani 1 1 d . . .
N2 N 0.47076(15) 0.24378(10) 0.29416(12) 0.0504(4) Uani 1 1 d . . .
N3 N 0.30088(14) 0.24694(8) 0.40582(11) 0.0385(4) Uani 1 1 d . . .
N4 N 0.37435(15) 0.30042(9) 0.39752(12) 0.0476(4) Uani 1 1 d . . .
N5 N 0.53335(13) 0.18036(8) 0.47559(10) 0.0392(4) Uani 1 1 d . . .
N6 N 0.57785(15) 0.24204(9) 0.45815(12) 0.0474(4) Uani 1 1 d . . .
N7 N 0.32208(14) 0.12378(9) 0.51201(10) 0.0398(4) Uani 1 1 d . . .
H7A H 0.3096 0.1617 0.5388 0.048 Uiso 1 1 d . . .
C1 C 0.4001(2) 0.15885(15) 0.20413(15) 0.0593(7) Uani 1 1 d . . .
H1A H 0.3631 0.1173 0.1802 0.071 Uiso 1 1 calc R . .
C2 C 0.4518(2) 0.20685(17) 0.15907(16) 0.0715(8) Uani 1 1 d . . .
H2 H 0.4556 0.2036 0.1014 0.086 Uiso 1 1 calc R . .
C3 C 0.4952(2) 0.25930(15) 0.21867(17) 0.0665(7) Uani 1 1 d . . .
H3 H 0.5349 0.2991 0.2087 0.080 Uiso 1 1 calc R . .
C4 C 0.20869(18) 0.27479(11) 0.42854(15) 0.0485(5) Uani 1 1 d . . .
H4 H 0.1443 0.2499 0.4385 0.058 Uiso 1 1 calc R . .
C5 C 0.2216(2) 0.34616(12) 0.4354(2) 0.0655(7) Uani 1 1 d . . .
H5 H 0.1692 0.3776 0.4501 0.079 Uiso 1 1 calc R . .
C6 C 0.3269(2) 0.36009(11) 0.4161(2) 0.0630(7) Uani 1 1 d . . .
H6 H 0.3608 0.4038 0.4158 0.076 Uiso 1 1 calc R . .
C7 C 0.61719(19) 0.15554(12) 0.54883(14) 0.0477(5) Uani 1 1 d . . .
H7 H 0.6103 0.1137 0.5760 0.057 Uiso 1 1 calc R . .
C8 C 0.7161(2) 0.20102(14) 0.57869(16) 0.0604(7) Uani 1 1 d . . .
H8 H 0.7864 0.1960 0.6281 0.073 Uiso 1 1 calc R . .
C9 C 0.68768(19) 0.25477(13) 0.51946(17) 0.0586(6) Uani 1 1 d . . .
H9 H 0.7365 0.2937 0.5214 0.070 Uiso 1 1 calc R . .
C10 C 0.32685(17) 0.06482(11) 0.55298(13) 0.0424(5) Uani 1 1 d . . .
C11 C 0.3132(3) 0.06336(16) 0.64538(16) 0.0736(8) Uani 1 1 d . . .
H11A H 0.2438 0.0348 0.6446 0.110 Uiso 1 1 calc R . .
H11B H 0.2999 0.1095 0.6628 0.110 Uiso 1 1 calc R . .
H11C H 0.3873 0.0448 0.6871 0.110 Uiso 1 1 calc R . .
C12 C 0.10537(17) 0.15477(11) 0.19536(13) 0.0433(5) Uani 1 1 d . . .
C13 C 0.0372(2) 0.12002(15) 0.11967(14) 0.0554(6) Uani 1 1 d . . .
H13 H 0.0273 0.0723 0.1215 0.067 Uiso 1 1 calc R . .
C14 C -0.0169(2) 0.15573(16) 0.04034(16) 0.0680(8) Uani 1 1 d . . .
H14 H -0.0629 0.1318 -0.0104 0.082 Uiso 1 1 calc R . .
C15 C -0.0026(2) 0.22580(16) 0.03693(16) 0.0700(7) Uani 1 1 d . . .
H15 H -0.0402 0.2496 -0.0158 0.084 Uiso 1 1 calc R . .
C16 C 0.0666(2) 0.26091(15) 0.11058(17) 0.0670(7) Uani 1 1 d . . .
H16 H 0.0771 0.3085 0.1077 0.080 Uiso 1 1 calc R . .
C17 C 0.1213(2) 0.22586(13) 0.18970(15) 0.0563(6) Uani 1 1 d . . .
H17 H 0.1691 0.2501 0.2395 0.068 Uiso 1 1 calc R . .
C18 C 0.1461(2) 0.02044(11) 0.27236(13) 0.0477(5) Uani 1 1 d . . .
C19 C 0.0449(3) -0.01997(13) 0.27306(17) 0.0665(7) Uani 1 1 d . . .
H19 H -0.0159 -0.0011 0.2938 0.080 Uiso 1 1 calc R . .
C20 C 0.0336(4) -0.08766(15) 0.2434(2) 0.0945(11) Uani 1 1 d . . .
H20 H -0.0336 -0.1142 0.2455 0.113 Uiso 1 1 calc R . .
C21 C 0.1227(4) -0.11615(16) 0.21051(19) 0.1010(13) Uani 1 1 d . . .
H21 H 0.1144 -0.1613 0.1892 0.121 Uiso 1 1 calc R . .
C22 C 0.2219(3) -0.07727(16) 0.20987(19) 0.0855(10) Uani 1 1 d . . .
H22 H 0.2821 -0.0964 0.1885 0.103 Uiso 1 1 calc R . .
C23 C 0.2349(3) -0.00962(14) 0.24050(15) 0.0642(7) Uani 1 1 d . . .
H23 H 0.3038 0.0160 0.2397 0.077 Uiso 1 1 calc R . .
C24 C 0.02864(17) 0.12418(10) 0.34419(13) 0.0405(4) Uani 1 1 d . . .
C25 C 0.02592(19) 0.09007(12) 0.42060(14) 0.0514(5) Uani 1 1 d . . .
H25 H 0.0951 0.0653 0.4540 0.062 Uiso 1 1 calc R . .
C26 C -0.0785(2) 0.09232(14) 0.44821(16) 0.0642(6) Uani 1 1 d . . .
H26 H -0.0788 0.0690 0.4995 0.077 Uiso 1 1 calc R . .
C27 C -0.1817(2) 0.12907(15) 0.39965(18) 0.0675(7) Uani 1 1 d . . .
H27 H -0.2526 0.1294 0.4169 0.081 Uiso 1 1 calc R . .
C28 C -0.1787(2) 0.16467(15) 0.32657(19) 0.0656(7) Uani 1 1 d . . .
H28 H -0.2469 0.1910 0.2952 0.079 Uiso 1 1 calc R . .
C29 C -0.07498(19) 0.16246(12) 0.29761(16) 0.0510(6) Uani 1 1 d . . .
H29 H -0.0752 0.1868 0.2468 0.061 Uiso 1 1 calc R . .
C30 C 0.6616(5) 0.0339(3) 0.1671(4) 0.110(3) Uani 0.50 1 d PD A 1
H30A H 0.7017 -0.0050 0.2037 0.133 Uiso 0.50 1 calc PR A 1
H30B H 0.6735 0.0745 0.2049 0.133 Uiso 0.50 1 calc PR A 1
Cl1 Cl 0.7294(3) 0.0477(2) 0.0842(4) 0.289(4) Uani 0.50 1 d PD A 1
Cl2 Cl 0.5052(2) 0.01717(12) 0.12158(17) 0.1259(8) Uani 0.50 1 d PD A 1
C30' C 0.7559(5) 0.0487(4) 0.1157(4) 0.099(2) Uani 0.50 1 d PD B 2
Cl1' Cl 0.7218(5) 0.03196(17) 0.0010(2) 0.1965(17) Uani 0.50 1 d PD B 2
Cl2' Cl 0.6132(4) 0.0555(3) 0.1279(4) 0.239(2) Uani 0.50 1 d PD B 2

loop_
_atom_site_aniso_label
_atom_site_aniso_U_11
_atom_site_aniso_U_22
_atom_site_aniso_U_33
_atom_site_aniso_U_23
_atom_site_aniso_U_13
_atom_site_aniso_U_12
Ru1 0.02974(6) 0.03382(7) 0.03304(6) 0.00499(5) 0.00961(5) 0.00311(5)
P1 0.03300(19) 0.0378(2) 0.0334(2) 0.00532(17) 0.00745(17) 0.00178(18)
B1 0.0451(10) 0.0477(12) 0.0651(14) 0.0109(11) 0.0215(10) -0.0056(10)
O1W 0.0419(6) 0.0422(7) 0.0450(7) 0.0032(6) 0.0109(5) 0.0093(5)
O1 0.0499(7) 0.0427(7) 0.0618(8) 0.0124(6) 0.0216(6) 0.0052(6)
N1 0.0390(7) 0.0543(9) 0.0414(8) 0.0088(7) 0.0159(6) 0.0056(7)
N2 0.0434(8) 0.0569(10) 0.0557(9) 0.0177(8) 0.0225(7) 0.0022(7)
N3 0.0361(7) 0.0355(7) 0.0444(8) 0.0045(6) 0.0136(6) 0.0017(6)
N4 0.0450(8) 0.0361(8) 0.0643(10) 0.0078(7) 0.0210(7) 0.0024(7)
N5 0.0334(7) 0.0414(8) 0.0426(8) 0.0014(7) 0.0118(6) 0.0012(6)
N6 0.0365(7) 0.0472(9) 0.0600(10) 0.0021(8) 0.0175(7) -0.0035(7)
N7 0.0408(7) 0.0405(8) 0.0387(7) 0.0026(6) 0.0134(6) 0.0000(6)
C1 0.0514(11) 0.0838(17) 0.0454(11) 0.0020(11) 0.0192(9) 0.0007(11)
C2 0.0651(12) 0.110(2) 0.0472(11) 0.0212(12) 0.0288(9) 0.0043(14)
C3 0.0574(11) 0.0845(16) 0.0658(12) 0.0314(12) 0.0311(10) 0.0064(12)
C4 0.0402(9) 0.0473(11) 0.0601(11) -0.0002(9) 0.0188(8) 0.0034(8)
C5 0.0581(12) 0.0425(11) 0.0972(18) -0.0019(11) 0.0265(12) 0.0129(10)
C6 0.0646(13) 0.0352(10) 0.0904(17) 0.0068(10) 0.0264(12) 0.0044(9)
C7 0.0396(9) 0.0603(12) 0.0409(10) 0.0000(9) 0.0092(8) 0.0081(9)
C8 0.0395(10) 0.0795(16) 0.0530(12) -0.0075(12) 0.0014(9) 0.0044(11)
C9 0.0360(9) 0.0656(14) 0.0719(14) -0.0109(12) 0.0138(9) -0.0091(9)
C10 0.0338(8) 0.0520(11) 0.0387(9) 0.0104(8) 0.0077(7) -0.0024(8)
C11 0.0975(17) 0.0773(17) 0.0520(12) 0.0170(11) 0.0322(12) -0.0033(14)
C12 0.0329(8) 0.0598(12) 0.0363(9) 0.0117(8) 0.0097(7) 0.0071(8)
C13 0.0449(10) 0.0778(15) 0.0406(10) 0.0094(10) 0.0093(8) 0.0050(11)
C14 0.0538(12) 0.108(2) 0.0369(10) 0.0171(12) 0.0076(9) 0.0080(13)
C15 0.0466(10) 0.112(2) 0.0544(11) 0.0382(12) 0.0203(9) 0.0197(12)
C16 0.0527(11) 0.0797(15) 0.0697(13) 0.0383(12) 0.0208(10) 0.0147(11)
C17 0.0524(11) 0.0615(13) 0.0530(11) 0.0213(10) 0.0138(9) 0.0053(10)
C18 0.0560(11) 0.0424(10) 0.0340(9) -0.0007(8) -0.0006(8) 0.0008(9)
C19 0.0849(16) 0.0535(13) 0.0538(13) -0.0044(10) 0.0114(12) -0.0172(12)
C20 0.141(3) 0.0592(15) 0.0690(17) -0.0076(13) 0.0130(18) -0.0393(17)
C21 0.165(3) 0.0571(15) 0.0528(15) -0.0189(13) -0.0054(19) 0.002(2)
C22 0.113(2) 0.0727(16) 0.0553(14) -0.0162(13) 0.0052(15) 0.0285(17)
C23 0.0743(15) 0.0624(14) 0.0460(11) -0.0085(10) 0.0048(11) 0.0152(12)
C24 0.0364(8) 0.0434(9) 0.0408(9) -0.0020(8) 0.0111(7) -0.0073(7)
C25 0.0466(10) 0.0604(12) 0.0468(10) 0.0028(9) 0.0142(8) -0.0132(9)
C26 0.0699(12) 0.0730(15) 0.0584(12) -0.0071(11) 0.0327(10) -0.0279(11)
C27 0.0531(10) 0.0787(15) 0.0809(14) -0.0299(12) 0.0359(10) -0.0205(11)
C28 0.0448(10) 0.0751(15) 0.0798(15) -0.0145(13) 0.0238(10) 0.0048(11)
C29 0.0417(10) 0.0559(12) 0.0542(11) -0.0014(9) 0.0136(9) 0.0025(9)
C30 0.215(8) 0.038(3) 0.081(4) -0.017(2) 0.051(5) -0.022(4)
Cl1 0.123(2) 0.135(2) 0.547(10) 0.021(4) 0.019(4) -0.0642(18)
Cl2 0.1510(16) 0.0956(12) 0.1401(16) -0.0148(11) 0.0589(13) 0.0299(12)
C30' 0.051(3) 0.111(5) 0.122(5) -0.058(4) 0.009(3) 0.000(3)
Cl1' 0.315(4) 0.1184(19) 0.143(2) 0.0233(17) 0.054(3) -0.061(2)
Cl2' 0.146(2) 0.222(4) 0.328(6) -0.068(4) 0.045(3) 0.051(3)

loop_
_atom_type_symbol
_atom_type_description
_atom_type_scat_dispersion_real
_atom_type_scat_dispersion_imag
_atom_type_scat_source
C C 0.0033 0.0016 'International Tables Vol C Tables 4.2.6.8 and 6.1.1.4'
H H 0.0000 0.0000 'International Tables Vol C Tables 4.2.6.8 and 6.1.1.4'
N N 0.0061 0.0033 'International Tables Vol C Tables 4.2.6.8 and 6.1.1.4'
O O 0.0106 0.0060 'International Tables Vol C Tables 4.2.6.8 and 6.1.1.4'
Cl Cl 0.1484 0.1585 'International Tables Vol C Tables 4.2.6.8 and 6.1.1.4'
Ru Ru -1.2594 0.8363 'International Tables Vol C Tables 4.2.6.8 and 6.1.1.4'
B B 0.0013 0.0007 'International Tables Vol C Tables 4.2.6.8 and 6.1.1.4'
P P 0.1023 0.0942 'International Tables Vol C Tables 4.2.6.8 and 6.1.1.4'

loop_
_geom_angle_atom_site_label_1
_geom_angle_atom_site_label_2
_geom_angle_atom_site_label_3
_geom_angle
N3 Ru1 N7 88.68(7)
N3 Ru1 N1 88.10(7)
N7 Ru1 N1 171.44(6)
N3 Ru1 N5 85.69(6)
N7 Ru1 N5 85.90(6)
N1 Ru1 N5 85.95(6)
N3 Ru1 O1W 173.82(5)
N7 Ru1 O1W 88.71(6)
N1 Ru1 O1W 93.70(6)
N5 Ru1 O1W 88.53(6)
N3 Ru1 P1 94.42(4)
N7 Ru1 P1 94.31(4)
N1 Ru1 P1 93.84(4)
N5 Ru1 P1 179.76(5)
O1W Ru1 P1 91.36(4)
C12 P1 C18 100.80(9)
C12 P1 C24 99.72(9)
C18 P1 C24 100.45(10)
C12 P1 Ru1 115.91(7)
C18 P1 Ru1 117.32(7)
C24 P1 Ru1 119.39(6)
N2 B1 N6 109.37(19)
N2 B1 N4 108.42(17)
N6 B1 N4 107.02(19)
N2 B1 H1B 110.0
N6 B1 H1B 111.3
N4 B1 H1B 110.7
Ru1 O1W H1WA 116.5
Ru1 O1W H1WB 95.8
H1WA O1W H1WB 108.6
C1 N1 N2 106.32(18)
C1 N1 Ru1 136.48(17)
N2 N1 Ru1 117.11(13)
C3 N2 N1 109.99(19)
C3 N2 B1 129.1(2)
N1 N2 B1 120.88(17)
C4 N3 N4 106.31(16)
C4 N3 Ru1 134.19(14)
N4 N3 Ru1 119.22(12)
C6 N4 N3 109.14(18)
C6 N4 B1 130.56(19)
N3 N4 B1 119.93(16)
C7 N5 N6 106.39(16)
C7 N5 Ru1 134.72(15)
N6 N5 Ru1 118.78(11)
C9 N6 N5 109.65(18)
C9 N6 B1 131.3(2)
N5 N6 B1 118.93(15)
C10 N7 Ru1 130.75(14)
C10 N7 H7A 118.4
Ru1 N7 H7A 110.6
N1 C1 C2 110.3(2)
N1 C1 H1A 124.8
C2 C1 H1A 124.8
C3 C2 C1 104.8(2)
C3 C2 H2 127.6
C1 C2 H2 127.6
N2 C3 C2 108.5(2)
N2 C3 H3 125.7
C2 C3 H3 125.7
N3 C4 C5 110.6(2)
N3 C4 H4 124.7
C5 C4 H4 124.7
C6 C5 C4 105.0(2)
C6 C5 H5 127.5
C4 C5 H5 127.5
N4 C6 C5 109.0(2)
N4 C6 H6 125.5
C5 C6 H6 125.5
N5 C7 C8 110.3(2)
N5 C7 H7 124.8
C8 C7 H7 124.8
C9 C8 C7 104.89(19)
C9 C8 H8 127.6
C7 C8 H8 127.6
N6 C9 C8 108.7(2)
N6 C9 H9 125.6
C8 C9 H9 125.6
O1 C10 N7 122.86(19)
O1 C10 C11 117.5(2)
N7 C10 C11 119.6(2)
C10 C11 H11A 109.5
C10 C11 H11B 109.5
H11A C11 H11B 109.5
C10 C11 H11C 109.5
H11A C11 H11C 109.5
H11B C11 H11C 109.5
C13 C12 C17 118.3(2)
C13 C12 P1 122.68(17)
C17 C12 P1 118.83(16)
C12 C13 C14 120.6(3)
C12 C13 H13 119.7
C14 C13 H13 119.7
C15 C14 C13 120.1(2)
C15 C14 H14 119.9
C13 C14 H14 119.9
C16 C15 C14 120.2(2)
C16 C15 H15 119.9
C14 C15 H15 119.9
C15 C16 C17 120.1(3)
C15 C16 H16 119.9
C17 C16 H16 119.9
C16 C17 C12 120.7(2)
C16 C17 H17 119.7
C12 C17 H17 119.7
C23 C18 C19 117.7(2)
C23 C18 P1 118.35(19)
C19 C18 P1 123.80(19)
C20 C19 C18 121.1(3)
C20 C19 H19 119.5
C18 C19 H19 119.5
C19 C20 C21 120.0(3)
C19 C20 H20 120.0
C21 C20 H20 120.0
C22 C21 C20 119.3(3)
C22 C21 H21 120.3
C20 C21 H21 120.3
C21 C22 C23 121.0(3)
C21 C22 H22 119.5
C23 C22 H22 119.5
C22 C23 C18 120.8(3)
C22 C23 H23 119.6
C18 C23 H23 119.6
C25 C24 C29 117.8(2)
C25 C24 P1 119.04(15)
C29 C24 P1 123.04(17)
C24 C25 C26 121.1(2)
C24 C25 H25 119.4
C26 C25 H25 119.4
C27 C26 C25 120.2(2)
C27 C26 H26 119.9
C25 C26 H26 119.9
C28 C27 C26 119.3(2)
C28 C27 H27 120.4
C26 C27 H27 120.4
C27 C28 C29 121.2(2)
C27 C28 H28 119.4
C29 C28 H28 119.4
C24 C29 C28 120.4(2)
C24 C29 H29 119.8
C28 C29 H29 119.8
Cl2 C30 Cl1 111.0(3)
Cl2 C30 H30A 109.4
Cl1 C30 H30A 109.4
Cl2 C30 H30B 109.4
Cl1 C30 H30B 109.4
H30A C30 H30B 108.0

loop_
_geom_bond_atom_site_label_1
_geom_bond_atom_site_label_2
_geom_bond_distance
Ru1 N3 2.0419(16)
Ru1 N7 2.0769(17)
Ru1 N1 2.1116(17)
Ru1 N5 2.1210(15)
Ru1 O1W 2.1393(14)
Ru1 P1 2.2900(5)
P1 C12 1.843(2)
P1 C18 1.845(2)
P1 C24 1.849(2)
B1 N2 1.523(3)
B1 N6 1.533(3)
B1 N4 1.550(3)
B1 H1B 1.1467
O1W H1WA 0.9098
O1W H1WB 0.9150
O1 C10 1.268(3)
N1 C1 1.327(3)
N1 N2 1.366(3)
N2 C3 1.344(3)
N3 C4 1.326(3)
N3 N4 1.361(2)
N4 C6 1.345(3)
N5 C7 1.335(2)
N5 N6 1.357(2)
N6 C9 1.340(3)
N7 C10 1.303(3)
N7 H7A 0.8803
C1 C2 1.407(4)
C1 H1A 0.9300
C2 C3 1.366(4)
C2 H2 0.9300
C3 H3 0.9300
C4 C5 1.387(3)
C4 H4 0.9300
C5 C6 1.353(4)
C5 H5 0.9300
C6 H6 0.9300
C7 C8 1.388(3)
C7 H7 0.9300
C8 C9 1.367(4)
C8 H8 0.9300
C9 H9 0.9300
C10 C11 1.519(3)
C11 H11A 0.9600
C11 H11B 0.9600
C11 H11C 0.9600
C12 C13 1.378(3)
C12 C17 1.392(3)
C13 C14 1.394(3)
C13 H13 0.9300
C14 C15 1.366(4)
C14 H14 0.9300
C15 C16 1.363(4)
C15 H15 0.9300
C16 C17 1.386(3)
C16 H16 0.9300
C17 H17 0.9300
C18 C23 1.391(4)
C18 C19 1.394(4)
C19 C20 1.381(4)
C19 H19 0.9300
C20 C21 1.392(6)
C20 H20 0.9300
C21 C22 1.358(5)
C21 H21 0.9300
C22 C23 1.385(4)
C22 H22 0.9300
C23 H23 0.9300
C24 C25 1.386(3)
C24 C29 1.389(3)
C25 C26 1.390(3)
C25 H25 0.9300
C26 C27 1.379(4)
C26 H26 0.9300
C27 C28 1.356(4)
C27 H27 0.9300
C28 C29 1.395(4)
C28 H28 0.9300
C29 H29 0.9300
C30 Cl2 1.726(5)
C30 Cl1 1.740(7)
C30 H30A 0.9700
C30 H30B 0.9700
C30' Cl2' 1.700(6)
C30' Cl1' 1.762(6)

loop_
_geom_hbond_atom_site_label_D
_geom_hbond_atom_site_label_H
_geom_hbond_atom_site_label_A
_geom_hbond_distance_DH
_geom_hbond_distance_HA
_geom_hbond_distance_DA
_geom_hbond_angle_DHA
_geom_hbond_site_symmetry_A
O1W H1WB O1 0.91 1.69 2.593(2) 168.8 .
O1W H1WA O1 0.91 1.90 2.7411(19) 152.5 3_656

loop_
_geom_torsion_atom_site_label_1
_geom_torsion_atom_site_label_2
_geom_torsion_atom_site_label_3
_geom_torsion_atom_site_label_4
_geom_torsion
N3 Ru1 P1 C12 64.05(9)
N7 Ru1 P1 C12 153.05(9)
N1 Ru1 P1 C12 -24.34(9)
N5 Ru1 P1 C12 -56(12)
O1W Ru1 P1 C12 -118.14(9)
N3 Ru1 P1 C18 -176.91(10)
N7 Ru1 P1 C18 -87.90(10)
N1 Ru1 P1 C18 94.70(10)
N5 Ru1 P1 C18 63(12)
O1W Ru1 P1 C18 0.90(9)
N3 Ru1 P1 C24 -55.23(9)
N7 Ru1 P1 C24 33.78(9)
N1 Ru1 P1 C24 -143.61(9)
N5 Ru1 P1 C24 -175(100)
O1W Ru1 P1 C24 122.58(8)
N3 Ru1 N1 C1 -134.5(2)
N7 Ru1 N1 C1 157.6(4)
N5 Ru1 N1 C1 139.7(2)
O1W Ru1 N1 C1 51.4(2)
P1 Ru1 N1 C1 -40.2(2)
N3 Ru1 N1 N2 41.37(13)
N7 Ru1 N1 N2 -26.6(5)
N5 Ru1 N1 N2 -44.45(13)
O1W Ru1 N1 N2 -132.71(13)
P1 Ru1 N1 N2 135.68(12)
C1 N1 N2 C3 -0.1(2)
Ru1 N1 N2 C3 -177.12(14)
C1 N1 N2 B1 179.17(19)
Ru1 N1 N2 B1 2.1(2)
N6 B1 N2 C3 -122.9(2)
N4 B1 N2 C3 120.8(2)
N6 B1 N2 N1 58.0(2)
N4 B1 N2 N1 -58.3(2)
N7 Ru1 N3 C4 -42.93(19)
N1 Ru1 N3 C4 145.00(19)
N5 Ru1 N3 C4 -128.92(19)
O1W Ru1 N3 C4 -107.9(6)
P1 Ru1 N3 C4 51.29(19)
N7 Ru1 N3 N4 130.06(14)
N1 Ru1 N3 N4 -42.01(14)
N5 Ru1 N3 N4 44.07(14)
O1W Ru1 N3 N4 65.1(6)
P1 Ru1 N3 N4 -135.73(13)
C4 N3 N4 C6 0.6(2)
Ru1 N3 N4 C6 -174.15(16)
C4 N3 N4 B1 174.35(18)
Ru1 N3 N4 B1 -0.4(2)
N2 B1 N4 C6 -129.7(2)
N6 B1 N4 C6 112.5(3)
N2 B1 N4 N3 58.1(2)
N6 B1 N4 N3 -59.7(2)
N3 Ru1 N5 C7 130.9(2)
N7 Ru1 N5 C7 42.0(2)
N1 Ru1 N5 C7 -140.7(2)
O1W Ru1 N5 C7 -46.8(2)
P1 Ru1 N5 C7 -109(12)
N3 Ru1 N5 N6 -44.43(14)
N7 Ru1 N5 N6 -133.41(15)
N1 Ru1 N5 N6 43.97(15)
O1W Ru1 N5 N6 137.78(15)
P1 Ru1 N5 N6 76(12)
C7 N5 N6 C9 0.3(2)
Ru1 N5 N6 C9 176.89(15)
C7 N5 N6 B1 -176.9(2)
Ru1 N5 N6 B1 -0.3(2)
N2 B1 N6 C9 124.9(3)
N4 B1 N6 C9 -117.8(3)
N2 B1 N6 N5 -58.6(3)
N4 B1 N6 N5 58.6(2)
N3 Ru1 N7 C10 175.01(17)
N1 Ru1 N7 C10 -117.1(4)
N5 Ru1 N7 C10 -99.22(17)
O1W Ru1 N7 C10 -10.60(16)
P1 Ru1 N7 C10 80.67(16)
N2 N1 C1 C2 0.0(2)
Ru1 N1 C1 C2 176.16(16)
N1 C1 C2 C3 0.1(3)
N1 N2 C3 C2 0.2(3)
B1 N2 C3 C2 -179.0(2)
C1 C2 C3 N2 -0.2(3)
N4 N3 C4 C5 -0.2(2)
Ru1 N3 C4 C5 173.46(17)
N3 C4 C5 C6 -0.3(3)
N3 N4 C6 C5 -0.8(3)
B1 N4 C6 C5 -173.7(2)
C4 C5 C6 N4 0.7(3)
N6 N5 C7 C8 -0.2(2)
Ru1 N5 C7 C8 -175.93(16)
N5 C7 C8 C9 0.0(3)
N5 N6 C9 C8 -0.3(3)
B1 N6 C9 C8 176.4(2)
C7 C8 C9 N6 0.2(3)
Ru1 N7 C10 O1 -8.7(3)
Ru1 N7 C10 C11 172.34(16)
C18 P1 C12 C13 15.5(2)
C24 P1 C12 C13 -87.3(2)
Ru1 P1 C12 C13 143.20(17)
C18 P1 C12 C17 -170.03(18)
C24 P1 C12 C17 87.26(19)
Ru1 P1 C12 C17 -42.3(2)
C17 C12 C13 C14 -1.7(3)
P1 C12 C13 C14 172.85(19)
C12 C13 C14 C15 0.1(4)
C13 C14 C15 C16 1.3(4)
C14 C15 C16 C17 -1.0(4)
C15 C16 C17 C12 -0.7(4)
C13 C12 C17 C16 2.0(3)
P1 C12 C17 C16 -172.77(19)
C12 P1 C18 C23 79.53(18)
C24 P1 C18 C23 -178.36(17)
Ru1 P1 C18 C23 -47.29(18)
C12 P1 C18 C19 -96.84(19)
C24 P1 C18 C19 5.3(2)
Ru1 P1 C18 C19 136.34(17)
C23 C18 C19 C20 0.3(3)
P1 C18 C19 C20 176.6(2)
C18 C19 C20 C21 -1.3(4)
C19 C20 C21 C22 1.5(5)
C20 C21 C22 C23 -0.7(4)
C21 C22 C23 C18 -0.3(4)
C19 C18 C23 C22 0.6(3)
P1 C18 C23 C22 -176.03(19)
C12 P1 C24 C25 170.27(17)
C18 P1 C24 C25 67.27(18)
Ru1 P1 C24 C25 -62.48(18)
C12 P1 C24 C29 -5.73(19)
C18 P1 C24 C29 -108.72(18)
Ru1 P1 C24 C29 121.52(16)
C29 C24 C25 C26 2.0(3)
P1 C24 C25 C26 -174.25(18)
C24 C25 C26 C27 -0.2(4)
C25 C26 C27 C28 -2.1(4)
C26 C27 C28 C29 2.7(4)
C25 C24 C29 C28 -1.4(3)
P1 C24 C29 C28 174.62(18)
C27 C28 C29 C24 -0.9(4)
